data_2008444
loop_
_publ_author_name
'K. Rajalakshmi'
'Niveta Jain'
'S. Deepthi'
'H.G. Krishnamurthy'
'Vasantha Pattabhi'

_publ_section_title
;
 7-Hydroxy-4-(4-methoxyphenyl)-3,4-dihydrocoumarin
;
_journal_issue 5
_journal_name_full 'Acta Crystallographica Section C'
_journal_page_first 813
_journal_page_last 815
_journal_paper_doi 10.1107/S0108270198016072
_journal_volume 55
_journal_year 1999
_chemical_formula_sum 'C16 H14 O4'
_chemical_formula_weight 270.27
_chemical_melting_point 451.15
_chemical_name_systematic
;
 ?
;
_space_group_IT_number 61
_symmetry_cell_setting orthorhombic
_symmetry_space_group_name_Hall '-P 2ac 2ab'
_symmetry_space_group_name_H-M 'P b c a'
_audit_creation_method SHELXL
_cell_angle_alpha 90.00
_cell_angle_beta 90.00
_cell_angle_gamma 90.00
_cell_formula_units_Z 8
_cell_length_a 7.669(5)
_cell_length_b 12.402(8)
_cell_length_c 27.204(7)
_cell_measurement_reflns_used 25
_cell_measurement_temperature 293(2)
_cell_measurement_theta_max 30
_cell_measurement_theta_min 9
_cell_volume 2587(2)
_computing_cell_refinement 'SDP (Frenz, 1978)'
_computing_data_collection 'CAD-4 Software (Enraf-Nonius, 1989)'
_computing_data_reduction 'CAD-4 Software'
_computing_molecular_graphics 'ZORTEP (Zsolnai, 1994)'
_computing_publication_material 'SHELXL93 and  PARST (Nardelli, 1983)'
_computing_structure_refinement 'SHELXL-93 (Sheldrick, 1993)'
_computing_structure_solution 'SHELXS-86 (Sheldrick, 1990)'
_diffrn_ambient_temperature 293(2)
_diffrn_measurement_device 'Enraf-Nonius CAD-4 diffractometer'
_diffrn_measurement_method \w/2\q
_diffrn_radiation_monochromator graphite
_diffrn_radiation_source 'fine-focus sealed tube'
_diffrn_radiation_type CuK\a
_diffrn_radiation_wavelength 1.54180
_diffrn_reflns_av_R_equivalents 0.0000
_diffrn_reflns_av_sigmaI/netI 0.0106
_diffrn_reflns_limit_h_max 9
_diffrn_reflns_limit_h_min 0
_diffrn_reflns_limit_k_max 13
_diffrn_reflns_limit_k_min 0
_diffrn_reflns_limit_l_max 33
_diffrn_reflns_limit_l_min 0
_diffrn_reflns_number 2450
_diffrn_reflns_theta_max 70.04
_diffrn_reflns_theta_min 3.25
_diffrn_standards_decay_% <1
_diffrn_standards_interval_time 120min
_diffrn_standards_number 3
_exptl_absorpt_coefficient_mu 0.824
_exptl_absorpt_correction_type none
_exptl_crystal_colour colourless
_exptl_crystal_density_diffrn 1.388
_exptl_crystal_density_meas ?
_exptl_crystal_density_method none
_exptl_crystal_description 'rectangular prism'
_exptl_crystal_F_000 1136
_exptl_crystal_size_max 0.4
_exptl_crystal_size_mid 0.4
_exptl_crystal_size_min 0.3
_refine_diff_density_max 0.343
_refine_diff_density_min -0.237
_refine_ls_extinction_method none
_refine_ls_goodness_of_fit_all 1.077
_refine_ls_goodness_of_fit_obs 1.114
_refine_ls_hydrogen_treatment refall
_refine_ls_matrix_type fullcycle
_refine_ls_number_parameters 237
_refine_ls_number_reflns 2441
_refine_ls_number_restraints 0
_refine_ls_restrained_S_all 1.130
_refine_ls_restrained_S_obs 1.114
_refine_ls_R_factor_all 0.0749
_refine_ls_R_factor_obs .0699
_refine_ls_shift/esd_max 0.009
_refine_ls_shift/esd_mean 0.002
_refine_ls_structure_factor_coef Fsqd
_refine_ls_weighting_details 'w = 1/[\s^2^(Fo^2^)+(0.1273P)^2^+0.9638P] where P=(Fo^2^+2Fc^2^)/3'
_refine_ls_weighting_scheme calc
_refine_ls_wR_factor_all 0.2033
_refine_ls_wR_factor_obs .1918
_reflns_number_observed 2240
_reflns_number_total 2450
_reflns_observed_criterion >2sigma(I)
_cod_data_source_file bm1292.cif
_cod_data_source_block ra1
_cod_depositor_comments
;
The following automatic conversions were performed:
'_symmetry_cell_setting' value 'Orthorhombic' changed to 'orthorhombic'
according to '/home/saulius/struct/CIF-dictionaries/cif_core.dic'
dictionary named 'cif_core.dic' version 2.4.1 from 2010-06-29.

Automatic conversion script
Id: cif_fix_enum 1527 2010-12-29 10:47:43Z saulius 

The following automatic conversions were performed:

'_chemical_melting_point' value '178\%' was changed to '451.15' - it
was converted from degrees Celsius(C) to Kelvins(K).

Automatic conversion script
Id: cif_fix_values 1646 2011-03-28 12:23:43Z adriana 

The following automatic conversions were performed:

'_chemical_melting_point' value '178\%' was changed to '451.15' - it
was converted from degrees Celsius(C) to
Kelvins(K).

'_symmetry_cell_setting' value 'Orthorhombic' changed to
'orthorhombic' according to
/home/saulius/struct/CIF-dictionaries/cif_core.dic dictionary named
'cif_core.dic' version 2.4.1 from 2010-06-29.

Automatic conversion script
Id: cif_fix_values 1715 2011-07-08 13:25:40Z adriana 

The following automatic conversions were performed:

'_exptl_crystal_density_meas' value 'not measured' was changed to '?'
- the value is perceived as not measured.

Automatic conversion script
Id: cif_fix_values 3008 2015-01-20 13:52:24Z robertas 

The following automatic conversions were performed:

'_refine_ls_weighting_scheme' value 'calc w =
1/[\s^2^(Fo^2^)+(0.1273P)^2^+0.9638P] where P=(Fo^2^+2Fc^2^)/3' was
changed to 'calc'. New tag '_refine_ls_weighting_details' was
created. The value of the new tag was set to 'w =
1/[\s^2^(Fo^2^)+(0.1273P)^2^+0.9638P] where P=(Fo^2^+2Fc^2^)/3'.

Automatic conversion script
Id: cif_fix_values 3143 2015-03-26 13:38:13Z robertas 
;
_cod_original_cell_volume 2587.(3)
_cod_original_sg_symbol_H-M Pbca
_cod_database_code 2008444

loop_
_symmetry_equiv_pos_as_xyz
'x, y, z'
'-x+1/2, -y, z+1/2'
'-x, y+1/2, -z+1/2'
'x+1/2, -y+1/2, -z'
'-x, -y, -z'
'x-1/2, y, -z-1/2'
'x, -y-1/2, z-1/2'
'-x-1/2, y-1/2, z'

loop_
_atom_site_aniso_label
_atom_site_aniso_U_11
_atom_site_aniso_U_22
_atom_site_aniso_U_33
_atom_site_aniso_U_12
_atom_site_aniso_U_13
_atom_site_aniso_U_23
O1 .0679(10) .0613(10) .0474(9) .0044(8) -.0029(7) -.0012(7)
O2 .0665(10) .0447(8) .0505(8) -.0042(7) -.0013(7) .0020(6)
O3 .0782(12) .0530(10) .0590(10) -.0127(8) -.0021(8) -.0039(7)
O4 .0633(10) .0495(9) .0546(9) .0014(7) .0074(7) .0046(6)
C1 .0430(11) .0534(11) .0454(11) .0079(9) -.0036(8) .0001(9)
C2 .0443(11) .0492(11) .0562(12) -.0007(9) -.0056(9) -.0059(9)
C3 .0405(10) .0490(11) .0566(12) -.0032(8) .0012(8) .0024(9)
C4 .0364(10) .0471(11) .0489(11) .0039(8) .0009(8) .0023(8)
C5 .0418(10) .0431(10) .0491(11) .0028(8) -.0018(8) .0005(8)
C6 .0467(12) .0481(11) .0520(12) .0024(9) -.0007(9) .0054(8)
C7 .0487(11) .0476(11) .0524(11) -.0006(9) .0028(9) -.0023(9)
C8 .0542(12) .0493(12) .0480(11) .0013(9) -.0033(9) .0004(9)
C9 .0406(10) .0462(11) .0490(11) .0043(8) .0041(8) .0002(8)
C10 .0419(10) .0457(11) .0455(10) .0012(8) .0017(8) -.0013(8)
C11 .0471(11) .0554(12) .0498(11) .0045(9) .0106(9) .0028(9)
C12 .0509(12) .0499(12) .0538(12) .0099(9) .0067(10) -.0022(9)
C13 .0484(11) .0425(10) .0433(10) -.0046(8) -.0015(8) -.0025(8)
C14 .0546(12) .0551(12) .0488(11) -.0002(10) .0133(9) .0020(9)
C15 .0509(12) .0504(11) .0532(11) .0092(9) .0095(9) -.0029(9)
C16 .075(2) .0609(14) .0559(13) .0003(12) .0089(11) .0126(10)

loop_
_atom_site_label
_atom_site_fract_x
_atom_site_fract_y
_atom_site_fract_z
_atom_site_U_iso_or_equiv
_atom_site_thermal_displace_type
_atom_site_calc_flag
_atom_site_refinement_flags
_atom_site_occupancy
_atom_site_disorder_group
_atom_site_type_symbol
HO1 .098(4) .101(2) .3485(9) .061(7) Uiso d . 1 . H
H2 .226(3) .1774(18) .2796(8) .048(6) Uiso d . 1 . H
H3 .238(3) .1650(18) .1963(8) .052(6) Uiso d . 1 . H
H6 .016(4) -.127(2) .2841(9) .059(7) Uiso d . 1 . H
H81 -.003(4) -.081(2) .0827(9) .062(7) Uiso d . 1 . H
H82 -.116(3) -.0231(19) .1225(9) .052(6) Uiso d . 1 . H
H9 .242(3) -.0365(17) .1242(8) .044(6) Uiso d . 1 . H
H11 -.053(3) .1848(19) .1425(9) .052(6) Uiso d . 1 . H
H12 -.064(3) .3411(19) .0932(8) .052(6) Uiso d . 1 . H
H14 .330(3) .231(2) .0098(9) .056(7) Uiso d . 1 . H
H15 .340(3) .0720(18) .0579(8) .049(6) Uiso d . 1 . H
H161 .195(4) .476(2) -.0309(9) .061(7) Uiso d . 1 . H
H162 .190(4) .352(2) -.0462(10) .072(8) Uiso d . 1 . H
H163 .346(5) .411(3) -.0114(11) .089(10) Uiso d . 1 . H
O1 .0952(2) .03291(13) .34062(6) .0588(5) Uani d . 1 . O
O2 .0217(2) -.16396(11) .19355(5) .0539(4) Uani d . 1 . O
O3 -.0769(3) -.25096(13) .12930(6) .0634(5) Uani d . 1 . O
O4 .1083(2) .39345(12) .02098(6) .0558(5) Uani d . 1 . O
C1 .1145(3) .0291(2) .29078(8) .0473(5) Uani d . 1 . C
C2 .1854(3) .1146(2) .26387(8) .0499(5) Uani d . 1 . C
C3 .1953(3) .1083(2) .21348(8) .0487(5) Uani d . 1 . C
C4 .1387(2) .0182(2) .18769(7) .0442(5) Uani d . 1 . C
C5 .0752(3) -.0662(2) .21573(8) .0447(5) Uani d . 1 . C
C6 .0623(3) -.0638(2) .26631(8) .0489(5) Uani d . 1 . C
C7 -.0246(3) -.1671(2) .14563(8) .0495(5) Uani d . 1 . C
C8 -.0102(3) -.0645(2) .11689(8) .0505(5) Uani d . 1 . C
C9 .1440(3) .0063(2) .13221(7) .0453(5) Uani d . 1 . C
C10 .1413(3) .1121(2) .10380(7) .0444(5) Uani d . 1 . C
C11 .0208(3) .1928(2) .11411(8) .0508(5) Uani d . 1 . C
C12 .0151(3) .2861(2) .08666(8) .0515(5) Uani d . 1 . C
C13 .1268(3) .2996(2) .04687(7) .0447(5) Uani d . 1 . C
C14 .2475(3) .2204(2) .03606(8) .0529(6) Uani d . 1 . C
C15 .2542(3) .1277(2) .06492(8) .0515(5) Uani d . 1 . C
C16 .2148(4) .4080(2) -.02130(9) .0640(7) Uani d . 1 . C

loop_
_atom_type_symbol
_atom_type_description
_atom_type_scat_dispersion_real
_atom_type_scat_dispersion_imag
_atom_type_scat_source
C C 0.0181 0.0091 'International Tables Vol C Tables 4.2.6.8 and 6.1.1.4'
H H 0.0000 0.0000 'International Tables Vol C Tables 4.2.6.8 and 6.1.1.4'
O O 0.0492 0.0322 'International Tables Vol C Tables 4.2.6.8 and 6.1.1.4'

loop_
_geom_angle_atom_site_label_1
_geom_angle_atom_site_label_2
_geom_angle_atom_site_label_3
_geom_angle
C1 O1 HO1 106.0(16)
C7 O2 C5 120.8(2)
C13 O4 C16 117.7(2)
O1 C1 C6 118.3(2)
O1 C1 C2 122.4(2)
C6 C1 C2 119.3(2)
C3 C2 C1 120.0(2)
C3 C2 H2 118.8(14)
C1 C2 H2 121.2(14)
C2 C3 C4 122.1(2)
C2 C3 H3 119.4(14)
C4 C3 H3 118.5(14)
C5 C4 C3 116.1(2)
C5 C4 C9 119.0(2)
C3 C4 C9 124.9(2)
C6 C5 C4 124.0(2)
C6 C5 O2 115.0(2)
C4 C5 O2 121.0(2)
C5 C6 C1 118.4(2)
C5 C6 H6 120.0(14)
C1 C6 H6 121.6(14)
O3 C7 O2 118.0(2)
O3 C7 C8 124.6(2)
O2 C7 C8 117.4(2)
C7 C8 C9 113.7(2)
C7 C8 H81 109.1(15)
C9 C8 H81 110.3(16)
C7 C8 H82 107.8(14)
C9 C8 H82 107.4(14)
H81 C8 H82 108.(2)
C4 C9 C10 114.9(2)
C4 C9 C8 107.8(2)
C10 C9 C8 110.2(2)
C4 C9 H9 107.7(13)
C10 C9 H9 112.2(13)
C8 C9 H9 103.2(14)
C15 C10 C11 118.0(2)
C15 C10 C9 120.1(2)
C11 C10 C9 121.8(2)
C12 C11 C10 121.1(2)
C12 C11 H11 120.2(14)
C10 C11 H11 118.5(14)
C11 C12 C13 120.2(2)
C11 C12 H12 122.2(14)
C13 C12 H12 117.6(14)
O4 C13 C14 124.4(2)
O4 C13 C12 116.0(2)
C14 C13 C12 119.6(2)
C13 C14 C15 119.4(2)
C13 C14 H14 120.1(15)
C15 C14 H14 120.4(15)
C10 C15 C14 121.6(2)
C10 C15 H15 118.3(13)
C14 C15 H15 120.0(13)
O4 C16 H161 104.9(17)
O4 C16 H162 110.7(17)
H161 C16 H162 115.(2)
O4 C16 H163 110.4(17)
H161 C16 H163 102.(3)
H162 C16 H163 113.(3)

loop_
_geom_bond_atom_site_label_1
_geom_bond_atom_site_label_2
_geom_bond_site_symmetry_2
_geom_bond_distance
_geom_bond_publ_flag
O1 C1 . 1.365(3) yes
O2 C7 . 1.352(3) yes
O2 C5 . 1.415(3) ?
O3 C7 . 1.200(3) yes
O4 C13 . 1.368(3) yes
O4 C16 . 1.422(3) yes
C1 C6 . 1.389(3) ?
C1 C2 . 1.399(3) ?
C2 C3 . 1.375(3) ?
C3 C4 . 1.390(3) ?
C4 C5 . 1.383(3) ?
C4 C9 . 1.517(3) ?
C5 C6 . 1.380(3) ?
C7 C8 . 1.497(3) ?
C8 C9 . 1.531(3) ?
C9 C10 . 1.522(3) yes
C10 C15 . 1.380(3) ?
C10 C11 . 1.391(3) ?
C11 C12 . 1.378(3) ?
C12 C13 . 1.391(3) ?
C13 C14 . 1.381(3) ?
C14 C15 . 1.393(3) ?

loop_
_geom_hbond_atom_site_label_D
_geom_hbond_atom_site_label_H
_geom_hbond_atom_site_label_A
_geom_hbond_site_symmetry_A
_geom_hbond_distance_DH
_geom_hbond_distance_HA
_geom_hbond_distance_DA
_geom_hbond_angle_DHA
_geom_hbond_publ_flag
O1 HO1 O3 3_555 0.87(2) 1.94(2) 2.806(3) 174(3) yes
C8 H82 O1 6_556 0.97(2) 2.53(2) 3.457(3) 160(2) yes
C15 H15 O4 8_655 0.97(2) 2.46(2) 3.314(3) 146(2) yes

loop_
_geom_torsion_atom_site_label_1
_geom_torsion_atom_site_label_2
_geom_torsion_atom_site_label_3
_geom_torsion_atom_site_label_4
_geom_torsion
_geom_torsion_publ_flag
O1 C1 C2 C3 -177.3(2) yes
C6 C1 C2 C3 3.0(3) ?
C1 C2 C3 C4 -0.8(3) ?
C2 C3 C4 C5 -1.4(3) ?
C2 C3 C4 C9 179.3(2) ?
C3 C4 C5 C6 1.5(3) yes
C9 C4 C5 C6 -179.2(2) yes
C3 C4 C5 O2 -176.9(2) yes
C9 C4 C5 O2 2.4(3) yes
C7 O2 C5 C6 159.1(2) ?
C7 O2 C5 C4 -22.3(3) ?
C4 C5 C6 C1 0.6(3) ?
O2 C5 C6 C1 179.2(2) ?
O1 C1 C6 C5 177.4(2) yes
C2 C1 C6 C5 -2.9(3) ?
C5 O2 C7 O3 -176.4(2) ?
C5 O2 C7 C8 2.4(3) ?
O3 C7 C8 C9 -146.4(2) ?
O2 C7 C8 C9 34.9(3) ?
C5 C4 C9 C10 155.6(2) ?
C3 C4 C9 C10 -25.1(3) ?
C5 C4 C9 C8 32.3(2) ?
C3 C4 C9 C8 -148.5(2) ?
C7 C8 C9 C4 -49.8(2) ?
C7 C8 C9 C10 -176.0(2) ?
C4 C9 C10 C15 134.9(2) yes
C8 C9 C10 C15 -103.0(2) yes
C4 C9 C10 C11 -48.6(3) yes
C8 C9 C10 C11 73.5(3) ?
C15 C10 C11 C12 -0.6(3) ?
C9 C10 C11 C12 -177.1(2) ?
C10 C11 C12 C13 2.2(4) ?
C16 O4 C13 C14 3.2(3) yes
C16 O4 C13 C12 -177.2(2) yes
C11 C12 C13 O4 178.2(2) ?
C11 C12 C13 C14 -2.2(3) ?
O4 C13 C14 C15 -179.8(2) ?
C12 C13 C14 C15 0.7(3) ?
C11 C10 C15 C14 -1.0(3) ?
C9 C10 C15 C14 175.6(2) ?
C13 C14 C15 C10 0.9(4) ?

loop_
_cod_related_entry_id
_cod_related_entry_database
_cod_related_entry_code
1 ChemSpider 20487867
